data_2234132
loop_
_publ_author_name
'de Ferreira, Marcelle'
'de Souza, Marcus V. N.'
'Wardell, Solange M. S. V.'
'Tiekink, Edward R. T.'
'Wardell, James L.'

_publ_section_title
;
 7-Chloro-4-[(<i>E</i>)-2-(3,4,5-trimethoxybenzylidene)hydrazin-1-yl]quinoline
;
_journal_coeditor_code BT5858
_journal_issue 4
_journal_name_full 'Acta Crystallographica Section E'
_journal_page_first o1214
_journal_page_last o1215
_journal_paper_doi 10.1107/S1600536812012755
_journal_volume 68
_journal_year 2012
_chemical_formula_iupac 'C19 H18 Cl N3 O3'
_chemical_formula_moiety 'C19 H18 Cl N3 O3'
_chemical_formula_sum 'C19 H18 Cl N3 O3'
_chemical_formula_weight 371.81
_chemical_name_systematic
;
7-Chloro-4-[(<i>E</i>)-2-(3,4,5-trimethoxybenzylidene)hydrazin-1-yl]quinoline
;
_space_group_IT_number 61
_symmetry_cell_setting orthorhombic
_symmetry_space_group_name_Hall '-P 2ac 2ab'
_symmetry_space_group_name_H-M 'P b c a'
_atom_sites_solution_hydrogens geom
_atom_sites_solution_primary direct
_atom_sites_solution_secondary difmap
_audit_creation_method SHELXL-97
_cell_angle_alpha 90.00
_cell_angle_beta 90.00
_cell_angle_gamma 90.00
_cell_formula_units_Z 8
_cell_length_a 7.6338(2)
_cell_length_b 15.5335(4)
_cell_length_c 28.7960(7)
_cell_measurement_reflns_used 24183
_cell_measurement_temperature 120(2)
_cell_measurement_theta_max 27.48
_cell_measurement_theta_min 2.91
_cell_volume 3414.62(15)
_computing_cell_refinement 'DENZO (Otwinowski & Minor, 1997) and COLLECT (Hooft, 1998)'
_computing_data_collection 'COLLECT (Hooft, 1998)'
_computing_data_reduction 'DENZO (Otwinowski & Minor, 1997) and COLLECT (Hooft, 1998)'
_computing_molecular_graphics 'ORTEP-3 (Farrugia, 1997) and DIAMOND (Brandenburg, 2006)'
_computing_publication_material 'publCIF (Westrip, 2010)'
_computing_structure_refinement 'SHELXL97 (Sheldrick, 2008)'
_computing_structure_solution 'SHELXS97 (Sheldrick, 2008)'
_diffrn_ambient_temperature 120(2)
_diffrn_detector_area_resol_mean 9.091
_diffrn_measured_fraction_theta_full 0.996
_diffrn_measured_fraction_theta_max 0.996
_diffrn_measurement_device_type
;
Bruker--Nonius Roper CCD camera on a \k-goniostat
;
_diffrn_measurement_method '\f and \w scans'
_diffrn_radiation_monochromator graphite
_diffrn_radiation_source 'Bruker--Nonius FR591 rotating anode'
_diffrn_radiation_type MoK\a
_diffrn_radiation_wavelength 0.71073
_diffrn_reflns_av_R_equivalents 0.0396
_diffrn_reflns_av_sigmaI/netI 0.0288
_diffrn_reflns_limit_h_max 9
_diffrn_reflns_limit_h_min -7
_diffrn_reflns_limit_k_max 20
_diffrn_reflns_limit_k_min -19
_diffrn_reflns_limit_l_max 37
_diffrn_reflns_limit_l_min -26
_diffrn_reflns_number 22673
_diffrn_reflns_theta_full 27.49
_diffrn_reflns_theta_max 27.49
_diffrn_reflns_theta_min 2.98
_exptl_absorpt_coefficient_mu 0.249
_exptl_absorpt_correction_T_max 0.7456
_exptl_absorpt_correction_T_min 0.6517
_exptl_absorpt_correction_type multi-scan
_exptl_absorpt_process_details '(SADABS; Sheldrick, 2007)'
_exptl_crystal_colour colourless
_exptl_crystal_density_diffrn 1.447
_exptl_crystal_density_method 'not measured'
_exptl_crystal_description prism
_exptl_crystal_F_000 1552
_exptl_crystal_size_max 0.45
_exptl_crystal_size_mid 0.40
_exptl_crystal_size_min 0.30
_refine_diff_density_max 0.300
_refine_diff_density_min -0.300
_refine_ls_extinction_method none
_refine_ls_goodness_of_fit_ref 1.024
_refine_ls_hydrogen_treatment mixed
_refine_ls_matrix_type full
_refine_ls_number_parameters 241
_refine_ls_number_reflns 3899
_refine_ls_number_restraints 1
_refine_ls_restrained_S_all 1.024
_refine_ls_R_factor_all 0.0429
_refine_ls_R_factor_gt 0.0355
_refine_ls_shift/su_max 0.001
_refine_ls_shift/su_mean 0.000
_refine_ls_structure_factor_coef Fsqd
_refine_ls_weighting_details 'calc w=1/[\s^2^(Fo^2^)+(0.0576P)^2^+1.3595P] where P=(Fo^2^+2Fc^2^)/3'
_refine_ls_weighting_scheme calc
_refine_ls_wR_factor_gt 0.0962
_refine_ls_wR_factor_ref 0.1008
_reflns_number_gt 3353
_reflns_number_total 3899
_reflns_threshold_expression I>2\s(I)
_cod_data_source_file bt5858.cif
_cod_data_source_block I
_cod_original_sg_symbol_H-M ' P b c a'
_cod_database_code 2234132
_cod_database_fobs_code 2234132

loop_
_symmetry_equiv_pos_as_xyz
'x, y, z'
'-x+1/2, -y, z+1/2'
'x+1/2, -y+1/2, -z'
'-x, y+1/2, -z+1/2'
'-x, -y, -z'
'x-1/2, y, -z-1/2'
'-x-1/2, y-1/2, z'
'x, -y-1/2, z-1/2'

loop_
_atom_site_type_symbol
_atom_site_label
_atom_site_fract_x
_atom_site_fract_y
_atom_site_fract_z
_atom_site_U_iso_or_equiv
_atom_site_adp_type
_atom_site_calc_flag
_atom_site_refinement_flags
_atom_site_occupancy
_atom_site_symmetry_multiplicity
Cl Cl1 0.32570(5) 0.04598(2) 0.339654(12) 0.02558(12) Uani d . 1 1
O O1 -0.29202(13) 0.51292(6) -0.01170(3) 0.0189(2) Uani d . 1 1
O O2 -0.26948(13) 0.42177(6) -0.09143(3) 0.0185(2) Uani d . 1 1
O O3 -0.08960(13) 0.27516(6) -0.09550(3) 0.0185(2) Uani d . 1 1
N N1 0.03404(15) 0.32333(7) 0.28807(4) 0.0185(2) Uani d . 1 1
N N2 0.06914(15) 0.25871(7) 0.14639(4) 0.0166(2) Uani d D 1 1
H H2n 0.123(2) 0.2115(8) 0.1386(5) 0.020 Uiso d D 1 1
N N3 -0.00092(14) 0.30964(7) 0.11233(4) 0.0160(2) Uani d . 1 1
C C1 -0.02236(18) 0.37484(8) 0.25478(5) 0.0183(3) Uani d . 1 1
H H1 -0.0738 0.4278 0.2641 0.022 Uiso calc R 1 1
C C2 -0.01331(18) 0.35863(9) 0.20702(5) 0.0168(3) Uani d . 1 1
H H2A -0.0579 0.3991 0.1853 0.020 Uiso calc R 1 1
C C3 0.06177(17) 0.28249(8) 0.19210(4) 0.0144(3) Uani d . 1 1
C C4 0.12967(17) 0.22434(8) 0.22641(4) 0.0141(3) Uani d . 1 1
C C5 0.21216(17) 0.14533(9) 0.21567(5) 0.0167(3) Uani d . 1 1
H H5 0.2271 0.1295 0.1840 0.020 Uiso calc R 1 1
C C6 0.27103(18) 0.09103(9) 0.24970(5) 0.0177(3) Uani d . 1 1
H H6 0.3268 0.0383 0.2419 0.021 Uiso calc R 1 1
C C7 0.24732(18) 0.11490(9) 0.29641(5) 0.0174(3) Uani d . 1 1
C C8 0.16982(18) 0.19071(9) 0.30860(5) 0.0179(3) Uani d . 1 1
H H8 0.1564 0.2052 0.3405 0.021 Uiso calc R 1 1
C C9 0.10938(17) 0.24777(9) 0.27378(4) 0.0152(3) Uani d . 1 1
C C10 0.01112(17) 0.27774(9) 0.07136(5) 0.0157(3) Uani d . 1 1
H H10 0.0656 0.2231 0.0679 0.019 Uiso calc R 1 1
C C11 -0.05455(17) 0.32096(9) 0.02980(4) 0.0152(3) Uani d . 1 1
C C12 -0.14098(17) 0.40041(8) 0.03151(4) 0.0155(3) Uani d . 1 1
H H12 -0.1551 0.4297 0.0602 0.019 Uiso calc R 1 1
C C13 -0.20597(17) 0.43605(8) -0.00934(5) 0.0153(3) Uani d . 1 1
C C14 -0.18806(17) 0.39204(9) -0.05162(4) 0.0157(3) Uani d . 1 1
C C15 -0.09928(17) 0.31355(8) -0.05291(4) 0.0152(3) Uani d . 1 1
C C16 -0.03088(18) 0.27845(8) -0.01241(4) 0.0160(3) Uani d . 1 1
H H16 0.0318 0.2257 -0.0135 0.019 Uiso calc R 1 1
C C17 -0.31426(19) 0.55864(9) 0.03114(5) 0.0219(3) Uani d . 1 1
H H17A -0.3887 0.5249 0.0521 0.033 Uiso calc R 1 1
H H17B -0.3696 0.6144 0.0250 0.033 Uiso calc R 1 1
H H17C -0.1997 0.5678 0.0456 0.033 Uiso calc R 1 1
C C18 -0.1751(2) 0.48981(9) -0.11456(5) 0.0225(3) Uani d . 1 1
H H18A -0.1514 0.5364 -0.0925 0.034 Uiso calc R 1 1
H H18B -0.2456 0.5120 -0.1404 0.034 Uiso calc R 1 1
H H18C -0.0641 0.4673 -0.1266 0.034 Uiso calc R 1 1
C C19 -0.0276(2) 0.18760(9) -0.09654(5) 0.0228(3) Uani d . 1 1
H H19A 0.0954 0.1860 -0.0869 0.034 Uiso calc R 1 1
H H19B -0.0382 0.1648 -0.1282 0.034 Uiso calc R 1 1
H H19C -0.0979 0.1524 -0.0753 0.034 Uiso calc R 1 1

loop_
_atom_site_aniso_label
_atom_site_aniso_U_11
_atom_site_aniso_U_22
_atom_site_aniso_U_33
_atom_site_aniso_U_12
_atom_site_aniso_U_13
_atom_site_aniso_U_23
Cl1 0.0281(2) 0.0275(2) 0.02106(19) 0.00361(14) -0.00295(14) 0.00990(14)
O1 0.0219(5) 0.0175(5) 0.0174(5) 0.0038(4) -0.0027(4) 0.0002(4)
O2 0.0205(5) 0.0199(5) 0.0151(5) -0.0036(4) -0.0054(4) 0.0060(4)
O3 0.0240(5) 0.0200(5) 0.0115(4) 0.0007(4) -0.0005(4) -0.0013(4)
N1 0.0204(6) 0.0187(6) 0.0164(5) -0.0006(5) 0.0001(4) -0.0014(5)
N2 0.0216(6) 0.0163(5) 0.0120(5) 0.0049(5) -0.0013(4) 0.0017(4)
N3 0.0168(6) 0.0177(5) 0.0135(5) -0.0003(4) -0.0015(4) 0.0039(4)
C1 0.0193(7) 0.0155(6) 0.0201(7) 0.0008(5) 0.0019(5) -0.0019(5)
C2 0.0187(7) 0.0154(6) 0.0164(6) -0.0006(5) -0.0004(5) 0.0022(5)
C3 0.0133(6) 0.0161(6) 0.0139(6) -0.0025(5) 0.0002(5) 0.0008(5)
C4 0.0133(6) 0.0157(6) 0.0133(6) -0.0033(5) -0.0001(5) 0.0013(5)
C5 0.0168(6) 0.0185(6) 0.0148(6) -0.0011(5) -0.0010(5) -0.0010(5)
C6 0.0172(7) 0.0151(6) 0.0209(7) -0.0001(5) -0.0018(5) -0.0004(5)
C7 0.0161(6) 0.0191(6) 0.0169(6) -0.0031(5) -0.0030(5) 0.0057(5)
C8 0.0186(7) 0.0222(7) 0.0128(6) -0.0024(5) 0.0001(5) 0.0005(5)
C9 0.0139(6) 0.0166(6) 0.0151(6) -0.0028(5) 0.0002(5) -0.0001(5)
C10 0.0166(6) 0.0154(6) 0.0152(6) 0.0000(5) -0.0006(5) 0.0009(5)
C11 0.0134(6) 0.0184(6) 0.0139(6) -0.0028(5) -0.0008(5) 0.0019(5)
C12 0.0162(6) 0.0174(6) 0.0129(6) -0.0025(5) -0.0012(5) -0.0005(5)
C13 0.0137(6) 0.0137(6) 0.0184(7) -0.0018(5) -0.0009(5) 0.0012(5)
C14 0.0157(6) 0.0182(6) 0.0132(6) -0.0030(5) -0.0034(5) 0.0035(5)
C15 0.0165(6) 0.0169(6) 0.0123(6) -0.0040(5) 0.0004(5) -0.0002(5)
C16 0.0165(6) 0.0158(6) 0.0159(6) -0.0009(5) -0.0001(5) 0.0019(5)
C17 0.0241(7) 0.0196(7) 0.0218(7) 0.0045(6) -0.0039(6) -0.0038(6)
C18 0.0281(8) 0.0202(7) 0.0190(7) -0.0047(6) -0.0019(6) 0.0062(6)
C19 0.0316(8) 0.0207(7) 0.0162(6) 0.0024(6) 0.0010(6) -0.0032(6)

loop_
_atom_type_symbol
_atom_type_description
_atom_type_scat_dispersion_real
_atom_type_scat_dispersion_imag
_atom_type_scat_source
C C 0.0033 0.0016 'International Tables Vol C Tables 4.2.6.8 and 6.1.1.4'
H H 0.0000 0.0000 'International Tables Vol C Tables 4.2.6.8 and 6.1.1.4'
N N 0.0061 0.0033 'International Tables Vol C Tables 4.2.6.8 and 6.1.1.4'
O O 0.0106 0.0060 'International Tables Vol C Tables 4.2.6.8 and 6.1.1.4'
Cl Cl 0.1484 0.1585 'International Tables Vol C Tables 4.2.6.8 and 6.1.1.4'

loop_
_geom_angle_atom_site_label_1
_geom_angle_atom_site_label_2
_geom_angle_atom_site_label_3
_geom_angle
C13 O1 C17 116.59(10)
C14 O2 C18 113.76(10)
C15 O3 C19 116.66(10)
C1 N1 C9 115.96(12)
C3 N2 N3 121.14(11)
C3 N2 H2n 119.7(11)
N3 N2 H2n 119.1(11)
C10 N3 N2 114.06(11)
N1 C1 C2 126.01(13)
N1 C1 H1 117.0
C2 C1 H1 117.0
C3 C2 C1 118.65(12)
C3 C2 H2A 120.7
C1 C2 H2A 120.7
N2 C3 C2 123.15(12)
N2 C3 C4 118.51(12)
C2 C3 C4 118.30(12)
C5 C4 C9 118.76(12)
C5 C4 C3 123.82(12)
C9 C4 C3 117.41(12)
C6 C5 C4 121.64(12)
C6 C5 H5 119.2
C4 C5 H5 119.2
C5 C6 C7 118.67(12)
C5 C6 H6 120.7
C7 C6 H6 120.7
C8 C7 C6 121.97(12)
C8 C7 Cl1 119.60(10)
C6 C7 Cl1 118.40(11)
C7 C8 C9 119.98(12)
C7 C8 H8 120.0
C9 C8 H8 120.0
N1 C9 C8 117.41(12)
N1 C9 C4 123.62(12)
C8 C9 C4 118.97(12)
N3 C10 C11 123.46(12)
N3 C10 H10 118.3
C11 C10 H10 118.3
C16 C11 C12 120.60(12)
C16 C11 C10 116.86(12)
C12 C11 C10 122.53(12)
C13 C12 C11 119.26(12)
C13 C12 H12 120.4
C11 C12 H12 120.4
O1 C13 C12 124.19(12)
O1 C13 C14 115.47(11)
C12 C13 C14 120.33(12)
O2 C14 C15 119.20(12)
O2 C14 C13 120.84(12)
C15 C14 C13 119.75(12)
O3 C15 C16 124.20(12)
O3 C15 C14 115.58(11)
C16 C15 C14 120.21(12)
C15 C16 C11 119.79(12)
C15 C16 H16 120.1
C11 C16 H16 120.1
O1 C17 H17A 109.5
O1 C17 H17B 109.5
H17A C17 H17B 109.5
O1 C17 H17C 109.5
H17A C17 H17C 109.5
H17B C17 H17C 109.5
O2 C18 H18A 109.5
O2 C18 H18B 109.5
H18A C18 H18B 109.5
O2 C18 H18C 109.5
H18A C18 H18C 109.5
H18B C18 H18C 109.5
O3 C19 H19A 109.5
O3 C19 H19B 109.5
H19A C19 H19B 109.5
O3 C19 H19C 109.5
H19A C19 H19C 109.5
H19B C19 H19C 109.5

loop_
_geom_bond_atom_site_label_1
_geom_bond_atom_site_label_2
_geom_bond_distance
Cl1 C7 1.7478(13)
O1 C13 1.3646(16)
O1 C17 1.4335(17)
O2 C14 1.3836(15)
O2 C18 1.4422(16)
O3 C15 1.3659(15)
O3 C19 1.4403(17)
N1 C1 1.3208(18)
N1 C9 1.3704(17)
N2 C3 1.3684(16)
N2 N3 1.3687(15)
N2 H2n 0.871(9)
N3 C10 1.2829(17)
C1 C2 1.4001(19)
C1 H1 0.9500
C2 C3 1.3826(19)
C2 H2A 0.9500
C3 C4 1.4355(18)
C4 C5 1.4136(19)
C4 C9 1.4202(17)
C5 C6 1.3689(19)
C5 H5 0.9500
C6 C7 1.4068(19)
C6 H6 0.9500
C7 C8 1.364(2)
C8 C9 1.4156(18)
C8 H8 0.9500
C10 C11 1.4609(18)
C10 H10 0.9500
C11 C16 1.3949(18)
C11 C12 1.4003(18)
C12 C13 1.3915(18)
C12 H12 0.9500
C13 C14 1.4030(18)
C14 C15 1.3954(19)
C15 C16 1.3893(18)
C16 H16 0.9500
C17 H17A 0.9800
C17 H17B 0.9800
C17 H17C 0.9800
C18 H18A 0.9800
C18 H18B 0.9800
C18 H18C 0.9800
C19 H19A 0.9800
C19 H19B 0.9800
C19 H19C 0.9800

loop_
_geom_hbond_atom_site_label_D
_geom_hbond_atom_site_label_H
_geom_hbond_atom_site_label_A
_geom_hbond_site_symmetry_A
_geom_hbond_distance_DH
_geom_hbond_distance_HA
_geom_hbond_distance_DA
_geom_hbond_angle_DHA
N2 H2n O3 3_555 0.870(13) 2.529(15) 3.0349(15) 117.9(11)
C19 H19B N1 8_565 0.98 2.48 3.3602(18) 149

loop_
_geom_torsion_atom_site_label_1
_geom_torsion_atom_site_label_2
_geom_torsion_atom_site_label_3
_geom_torsion_atom_site_label_4
_geom_torsion
C3 N2 N3 C10 -177.97(12)
C9 N1 C1 C2 0.7(2)
N1 C1 C2 C3 -0.4(2)
N3 N2 C3 C2 -0.9(2)
N3 N2 C3 C4 176.90(11)
C1 C2 C3 N2 176.69(12)
C1 C2 C3 C4 -1.07(19)
N2 C3 C4 C5 3.29(19)
C2 C3 C4 C5 -178.84(12)
N2 C3 C4 C9 -175.68(11)
C2 C3 C4 C9 2.19(18)
C9 C4 C5 C6 0.58(19)
C3 C4 C5 C6 -178.38(13)
C4 C5 C6 C7 0.3(2)
C5 C6 C7 C8 -0.9(2)
C5 C6 C7 Cl1 -179.08(10)
C6 C7 C8 C9 0.4(2)
Cl1 C7 C8 C9 178.63(10)
C1 N1 C9 C8 -179.44(12)
C1 N1 C9 C4 0.65(19)
C7 C8 C9 N1 -179.42(12)
C7 C8 C9 C4 0.50(19)
C5 C4 C9 N1 178.92(12)
C3 C4 C9 N1 -2.05(19)
C5 C4 C9 C8 -0.99(18)
C3 C4 C9 C8 178.03(12)
N2 N3 C10 C11 -179.92(12)
N3 C10 C11 C16 179.59(12)
N3 C10 C11 C12 -1.8(2)
C16 C11 C12 C13 1.09(19)
C10 C11 C12 C13 -177.49(12)
C17 O1 C13 C12 0.29(18)
C17 O1 C13 C14 179.15(12)
C11 C12 C13 O1 -179.96(12)
C11 C12 C13 C14 1.23(19)
C18 O2 C14 C15 -103.67(14)
C18 O2 C14 C13 81.64(15)
O1 C13 C14 O2 -6.46(18)
C12 C13 C14 O2 172.44(12)
O1 C13 C14 C15 178.87(11)
C12 C13 C14 C15 -2.22(19)
C19 O3 C15 C16 9.53(19)
C19 O3 C15 C14 -169.05(12)
O2 C14 C15 O3 4.77(18)
C13 C14 C15 O3 179.53(11)
O2 C14 C15 C16 -173.87(12)
C13 C14 C15 C16 0.88(19)
O3 C15 C16 C11 -177.10(12)
C14 C15 C16 C11 1.4(2)
C12 C11 C16 C15 -2.4(2)
C10 C11 C16 C15 176.23(12)

loop_
_cod_related_entry_id
_cod_related_entry_database
_cod_related_entry_code
1 ChemSpider 10965411
